data_2214684
loop_
_publ_author_name
'Sevil \"Ozkinali'
'Ibrahim U\,car'
'Hasan Kocaokutgen'
'Ahmet Bulut'

_publ_section_title 25,27-Bis(acryloyloxy)-5,11,17,23-tetra-<i>tert</i>-butyl-26,28-dihydroxycalix[4]arene
_journal_coeditor_code HB2469
_journal_issue 8
_journal_name_full 'Acta Crystallographica Section E'
_journal_page_first o3396
_journal_page_last o3396
_journal_paper_doi 10.1107/S1600536807031996
_journal_volume 63
_journal_year 2007
_chemical_formula_iupac 'C50 H60 O6'
_chemical_formula_moiety 'C50 H60 O6'
_chemical_formula_sum 'C50 H60 O6'
_chemical_formula_weight 756.98
_chemical_name_systematic 25,27-Bis(acryloyloxy)-5,11,17,23-tetra-tert-butyl-26,28-dihydroxycalix[4]arene
_space_group_IT_number 15
_symmetry_cell_setting monoclinic
_symmetry_space_group_name_Hall '-C 2yc'
_symmetry_space_group_name_H-M 'C 1 2/c 1'
_atom_sites_solution_hydrogens geom
_atom_sites_solution_primary direct
_atom_sites_solution_secondary difmap
_audit_creation_method SHELXL-97
_cell_angle_alpha 90.00
_cell_angle_beta 95.047(6)
_cell_angle_gamma 90.00
_cell_formula_units_Z 4
_cell_length_a 15.8896(11)
_cell_length_b 26.482(2)
_cell_length_c 10.3522(7)
_cell_measurement_reflns_used 2487
_cell_measurement_temperature 297(2)
_cell_measurement_theta_max 28.07
_cell_measurement_theta_min 2.02
_cell_volume 4339.2(5)
_computing_cell_refinement X-AREA
_computing_data_collection 'X-AREA (Stoe & Cie, 2002)'
_computing_data_reduction 'X-RED32 (Stoe & Cie, 2002)'
_computing_molecular_graphics 'ORTEP-3 (Farrugia, 1997)'
_computing_publication_material 'WinGX (Farrugia, 1999)'
_computing_structure_refinement 'SHELXL97 (Sheldrick, 1997)'
_computing_structure_solution 'SHELXS97 (Sheldrick, 1997)'
_diffrn_ambient_temperature 297(2)
_diffrn_detector_area_resol_mean 6.67
_diffrn_measured_fraction_theta_full 1.000
_diffrn_measured_fraction_theta_max 1.000
_diffrn_measurement_device_type 'Stoe IPDS2'
_diffrn_measurement_method \w
_diffrn_radiation_monochromator graphite
_diffrn_radiation_source 'fine-focus sealed tube'
_diffrn_radiation_type MoK\a
_diffrn_radiation_wavelength 0.71069
_diffrn_reflns_av_R_equivalents 0.1314
_diffrn_reflns_av_sigmaI/netI 0.0843
_diffrn_reflns_limit_h_max 19
_diffrn_reflns_limit_h_min -19
_diffrn_reflns_limit_k_max 32
_diffrn_reflns_limit_k_min -32
_diffrn_reflns_limit_l_max 12
_diffrn_reflns_limit_l_min -12
_diffrn_reflns_number 28360
_diffrn_reflns_theta_full 26.00
_diffrn_reflns_theta_max 26.00
_diffrn_reflns_theta_min 2.39
_diffrn_standards_interval_count 0
_diffrn_standards_number 0
_exptl_absorpt_coefficient_mu 0.074
_exptl_absorpt_correction_T_max 0.983
_exptl_absorpt_correction_T_min 0.940
_exptl_absorpt_correction_type integration
_exptl_absorpt_process_details '(X-RED32; Stoe & Cie, 2002)'
_exptl_crystal_colour colorless
_exptl_crystal_density_diffrn 1.158
_exptl_crystal_density_method 'not measured'
_exptl_crystal_description plate
_exptl_crystal_F_000 1632
_exptl_crystal_size_max 0.41
_exptl_crystal_size_mid 0.24
_exptl_crystal_size_min 0.09
_refine_diff_density_max 0.275
_refine_diff_density_min -0.250
_refine_ls_extinction_coef 0.0017(3)
_refine_ls_extinction_expression Fc^*^=kFc[1+0.001xFc^2^\l^3^/sin(2\q)]^-1/4^
_refine_ls_extinction_method SHELXL97
_refine_ls_goodness_of_fit_ref 0.885
_refine_ls_hydrogen_treatment constr
_refine_ls_matrix_type full
_refine_ls_number_parameters 291
_refine_ls_number_reflns 4277
_refine_ls_number_restraints 69
_refine_ls_restrained_S_all 0.881
_refine_ls_R_factor_all 0.1399
_refine_ls_R_factor_gt 0.0584
_refine_ls_shift/su_max 0.000
_refine_ls_shift/su_mean 0.000
_refine_ls_structure_factor_coef Fsqd
_refine_ls_weighting_details 'calc w=1/[\s^2^(Fo^2^)+(0.0732P)^2^] where P=(Fo^2^+2Fc^2^)/3'
_refine_ls_weighting_scheme calc
_refine_ls_wR_factor_gt 0.1249
_refine_ls_wR_factor_ref 0.1528
_reflns_number_gt 1985
_reflns_number_total 4277
_reflns_threshold_expression I>2\s(I)
_cod_data_source_file hb2469.cif
_cod_data_source_block I
_cod_original_sg_symbol_H-M 'C 2/c'
_cod_database_code 2214684
_cod_database_fobs_code 2214684

loop_
_symmetry_equiv_pos_as_xyz
'x, y, z'
'-x, y, -z+1/2'
'x+1/2, y+1/2, z'
'-x+1/2, y+1/2, -z+1/2'
'-x, -y, -z'
'x, -y, z-1/2'
'-x+1/2, -y+1/2, -z'
'x+1/2, -y+1/2, z-1/2'

loop_
_atom_site_type_symbol
_atom_site_label
_atom_site_fract_x
_atom_site_fract_y
_atom_site_fract_z
_atom_site_U_iso_or_equiv
_atom_site_adp_type
_atom_site_calc_flag
_atom_site_refinement_flags
_atom_site_occupancy
_atom_site_disorder_assembly
_atom_site_disorder_group
C C1 0.39759(18) 0.14689(10) 0.4886(3) 0.0489(7) Uani d . 1 A .
C C2 0.33804(18) 0.17650(10) 0.4175(3) 0.0516(7) Uani d . 1 . .
H H2 0.2892 0.1612 0.3802 0.062 Uiso calc R 1 . .
C C3 0.34844(17) 0.22828(10) 0.3998(3) 0.0502(7) Uani d . 1 . .
C C4 0.42153(18) 0.24978(10) 0.4597(2) 0.0488(7) Uani d . 1 . .
C C5 0.48335(17) 0.22247(10) 0.5324(2) 0.0484(7) Uani d . 1 . .
C C6 0.46870(18) 0.17095(11) 0.5453(3) 0.0511(7) Uani d . 1 . .
H H6 0.5087 0.1518 0.5945 0.061 Uiso calc R 1 . .
C C7 0.56389(18) 0.24571(11) 0.5930(3) 0.0556(7) Uani d . 1 . .
H H7A 0.5994 0.2189 0.6311 0.067 Uiso calc R 1 . .
H H7B 0.5499 0.2676 0.6630 0.067 Uiso calc R 1 . .
C C8 0.61498(17) 0.27597(10) 0.5029(2) 0.0477(7) Uani d . 1 . .
C C9 0.63760(17) 0.32534(10) 0.5299(3) 0.0522(7) Uani d . 1 . .
H H9 0.6215 0.3399 0.6057 0.063 Uiso calc R 1 . .
C C10 0.68349(18) 0.35436(10) 0.4487(3) 0.0522(7) Uani d . 1 . .
C C11 0.7106(2) 0.40896(11) 0.4792(3) 0.0611(8) Uani d . 1 . .
C C12 0.8071(2) 0.41237(13) 0.4860(4) 0.0823(11) Uani d . 1 . .
H H12A 0.8245 0.4463 0.5076 0.123 Uiso calc R 1 . .
H H12B 0.8259 0.4034 0.4034 0.123 Uiso calc R 1 . .
H H12C 0.8313 0.3896 0.5512 0.123 Uiso calc R 1 . .
C C13 0.6815(3) 0.42761(13) 0.6066(4) 0.0915(12) Uani d . 1 . .
H H13A 0.6209 0.4265 0.6025 0.137 Uiso calc R 1 . .
H H13B 0.7004 0.4617 0.6218 0.137 Uiso calc R 1 . .
H H13C 0.7047 0.4064 0.6760 0.137 Uiso calc R 1 . .
C C14 0.6726(2) 0.44401(12) 0.3718(4) 0.0833(11) Uani d . 1 . .
H H14A 0.6121 0.4433 0.3700 0.125 Uiso calc R 1 . .
H H14B 0.6894 0.4328 0.2897 0.125 Uiso calc R 1 . .
H H14C 0.6924 0.4778 0.3884 0.125 Uiso calc R 1 . .
C C15 0.41891(19) 0.33598(11) 0.5224(3) 0.0613(8) Uani d . 1 . .
C C16 0.4375(2) 0.38666(13) 0.4723(5) 0.0894(12) Uani d . 1 . .
H H16 0.4549 0.3896 0.3891 0.107 Uiso calc R 1 . .
C C17 0.4307(3) 0.4257(2) 0.5384(7) 0.153(2) Uani d . 1 . .
H H17A 0.4134 0.4234 0.6218 0.183 Uiso calc R 1 . .
H H17B 0.4429 0.4571 0.5043 0.183 Uiso calc R 1 . .
C C18 0.28391(17) 0.25805(11) 0.3157(3) 0.0549(7) Uani d . 1 . .
H H18A 0.2628 0.2849 0.3679 0.066 Uiso calc R 1 . .
H H18B 0.2367 0.2359 0.2900 0.066 Uiso calc R 1 . .
C C19 0.31394(16) 0.28140(10) 0.1945(2) 0.0477(7) Uani d . 1 . .
C C20 0.35920(17) 0.25403(10) 0.1088(3) 0.0475(6) Uani d . 1 . .
C C21 0.29447(17) 0.33092(10) 0.1629(3) 0.0509(7) Uani d . 1 . .
H H21 0.2648 0.3496 0.2200 0.061 Uiso calc R 1 . .
C C22 0.38507(18) 0.08963(11) 0.4972(3) 0.0563(7) Uani d DU 1 . .
O O1 0.43527(12) 0.30121(7) 0.43395(18) 0.0581(5) Uani d . 1 . .
O O2 0.39125(18) 0.32601(9) 0.6231(3) 0.0931(8) Uani d . 1 . .
O O3 0.37741(13) 0.20369(7) 0.1318(2) 0.0658(6) Uani d . 1 . .
H H3 0.4029 0.1924 0.0726 0.099 Uiso calc R 1 . .
C C88A 0.2920(3) 0.07769(17) 0.5133(7) 0.088(2) Uani d PDU 0.753(9) A 1
H H88A 0.2857 0.0421 0.5275 0.133 Uiso calc PR 0.753(9) A 1
H H88B 0.2579 0.0875 0.4362 0.133 Uiso calc PR 0.753(9) A 1
H H88C 0.2743 0.0960 0.5862 0.133 Uiso calc PR 0.753(9) A 1
C C99A 0.4087(6) 0.0663(2) 0.3724(6) 0.101(3) Uani d PDU 0.753(9) A 1
H H99A 0.4678 0.0715 0.3644 0.152 Uiso calc PR 0.753(9) A 1
H H99B 0.3763 0.0818 0.3004 0.152 Uiso calc PR 0.753(9) A 1
H H99C 0.3969 0.0308 0.3729 0.152 Uiso calc PR 0.753(9) A 1
C C44A 0.4365(4) 0.06675(19) 0.6111(6) 0.099(3) Uani d PD 0.753(9) A 1
H H44A 0.4234 0.0315 0.6167 0.148 Uiso calc PR 0.753(9) A 1
H H44B 0.4235 0.0834 0.6893 0.148 Uiso calc PR 0.753(9) A 1
H H44C 0.4955 0.0707 0.6003 0.148 Uiso calc PR 0.753(9) A 1
C C44B 0.4719(9) 0.0619(5) 0.505(2) 0.095(7) Uani d PDU 0.247(9) A 2
H H44D 0.5050 0.0718 0.5832 0.142 Uiso calc PR 0.247(9) A 2
H H44E 0.5014 0.0708 0.4314 0.142 Uiso calc PR 0.247(9) A 2
H H44F 0.4628 0.0261 0.5061 0.142 Uiso calc PR 0.247(9) A 2
C C88B 0.3461(16) 0.0783(6) 0.6233(19) 0.105(8) Uani d PDU 0.247(9) A 2
H H88D 0.3407 0.0424 0.6332 0.157 Uiso calc PR 0.247(9) A 2
H H88E 0.2913 0.0937 0.6213 0.157 Uiso calc PR 0.247(9) A 2
H H88F 0.3818 0.0916 0.6950 0.157 Uiso calc PR 0.247(9) A 2
C C99B 0.3324(15) 0.0678(6) 0.3805(18) 0.102(7) Uani d PDU 0.247(9) A 2
H H99D 0.3377 0.0317 0.3809 0.153 Uiso calc PR 0.247(9) A 2
H H99E 0.3522 0.0810 0.3023 0.153 Uiso calc PR 0.247(9) A 2
H H99F 0.2743 0.0769 0.3846 0.153 Uiso calc PR 0.247(9) A 2

loop_
_atom_site_aniso_label
_atom_site_aniso_U_11
_atom_site_aniso_U_22
_atom_site_aniso_U_33
_atom_site_aniso_U_12
_atom_site_aniso_U_13
_atom_site_aniso_U_23
C1 0.0487(16) 0.0494(17) 0.0488(15) -0.0049(13) 0.0054(13) 0.0044(13)
C2 0.0460(16) 0.0515(17) 0.0573(17) -0.0068(13) 0.0054(14) 0.0032(13)
C3 0.0496(16) 0.0519(17) 0.0507(16) -0.0022(13) 0.0127(14) 0.0065(13)
C4 0.0568(17) 0.0441(16) 0.0476(15) -0.0075(13) 0.0160(14) 0.0049(13)
C5 0.0516(17) 0.0543(18) 0.0401(14) -0.0081(13) 0.0078(13) 0.0046(13)
C6 0.0524(17) 0.0537(18) 0.0468(15) -0.0035(13) 0.0011(14) 0.0086(13)
C7 0.0596(18) 0.0583(18) 0.0482(16) -0.0138(15) 0.0006(14) 0.0008(13)
C8 0.0477(16) 0.0484(17) 0.0461(15) -0.0067(13) -0.0016(13) 0.0013(13)
C9 0.0520(17) 0.0531(18) 0.0508(16) -0.0078(13) 0.0014(14) -0.0068(13)
C10 0.0538(17) 0.0466(16) 0.0563(17) -0.0097(13) 0.0051(14) -0.0070(13)
C11 0.070(2) 0.0463(17) 0.0679(19) -0.0130(14) 0.0108(17) -0.0066(14)
C12 0.076(2) 0.057(2) 0.113(3) -0.0241(17) 0.004(2) -0.0104(19)
C13 0.120(3) 0.068(2) 0.089(3) -0.032(2) 0.027(2) -0.0326(19)
C14 0.103(3) 0.047(2) 0.099(3) -0.0034(18) 0.002(2) -0.0021(18)
C15 0.0581(19) 0.0485(19) 0.078(2) -0.0042(14) 0.0078(17) 0.0011(16)
C16 0.076(2) 0.046(2) 0.144(4) 0.0032(17) -0.003(2) -0.018(2)
C17 0.116(4) 0.098(4) 0.248(7) -0.001(3) 0.037(4) -0.009(4)
C18 0.0484(17) 0.0525(17) 0.0646(18) 0.0048(13) 0.0103(15) 0.0075(14)
C19 0.0418(15) 0.0505(17) 0.0508(16) 0.0034(12) 0.0050(13) 0.0027(13)
C20 0.0485(15) 0.0397(15) 0.0537(16) 0.0064(12) 0.0014(13) 0.0001(12)
C21 0.0534(17) 0.0448(17) 0.0551(16) 0.0116(12) 0.0081(14) -0.0003(13)
C22 0.0590(18) 0.0488(17) 0.0605(17) -0.0030(13) 0.0028(15) 0.0060(14)
O1 0.0704(13) 0.0460(12) 0.0593(12) -0.0106(9) 0.0126(10) 0.0055(9)
O2 0.122(2) 0.0752(16) 0.0875(18) 0.0008(14) 0.0381(17) -0.0087(13)
O3 0.0848(15) 0.0450(12) 0.0699(13) 0.0151(10) 0.0190(12) 0.0017(10)
C88A 0.081(3) 0.050(3) 0.137(6) -0.020(2) 0.025(4) 0.008(3)
C99A 0.154(7) 0.065(3) 0.088(4) 0.014(4) 0.036(4) -0.009(3)
C44A 0.117(6) 0.064(3) 0.107(5) -0.016(3) -0.032(4) 0.026(3)
C44B 0.079(8) 0.053(9) 0.15(2) 0.003(7) 0.007(8) -0.029(10)
C88B 0.15(2) 0.060(10) 0.112(11) 0.009(10) 0.069(14) 0.018(9)
C99B 0.127(16) 0.049(8) 0.121(11) -0.015(10) -0.039(12) -0.016(9)

loop_
_atom_type_symbol
_atom_type_description
_atom_type_scat_dispersion_real
_atom_type_scat_dispersion_imag
_atom_type_scat_source
C C 0.0033 0.0016 'International Tables Vol C Tables 4.2.6.8 and 6.1.1.4'
H H 0.0000 0.0000 'International Tables Vol C Tables 4.2.6.8 and 6.1.1.4'
O O 0.0106 0.0060 'International Tables Vol C Tables 4.2.6.8 and 6.1.1.4'

loop_
_geom_angle_atom_site_label_1
_geom_angle_atom_site_label_2
_geom_angle_atom_site_label_3
_geom_angle_site_symmetry_1
_geom_angle_site_symmetry_3
_geom_angle
C6 C1 C2 . . 117.3(3)
C6 C1 C22 . . 122.5(3)
C2 C1 C22 . . 120.2(3)
C1 C2 C3 . . 122.8(3)
C1 C2 H2 . . 118.6
C3 C2 H2 . . 118.6
C4 C3 C2 . . 116.6(3)
C4 C3 C18 . . 122.9(2)
C2 C3 C18 . . 120.5(3)
C5 C4 C3 . . 123.6(2)
C5 C4 O1 . . 119.5(2)
C3 C4 O1 . . 116.7(2)
C4 C5 C6 . . 116.5(3)
C4 C5 C7 . . 123.2(3)
C6 C5 C7 . . 120.2(3)
C1 C6 C5 . . 123.2(3)
C1 C6 H6 . . 118.4
C5 C6 H6 . . 118.4
C5 C7 C8 . . 116.2(2)
C5 C7 H7A . . 108.2
C8 C7 H7A . . 108.2
C5 C7 H7B . . 108.2
C8 C7 H7B . . 108.2
H7A C7 H7B . . 107.4
C9 C8 C20 . 2_655 118.4(2)
C9 C8 C7 . . 121.4(2)
C20 C8 C7 2_655 . 120.3(2)
C8 C9 C10 . . 122.9(3)
C8 C9 H9 . . 118.6
C10 C9 H9 . . 118.6
C21 C10 C9 2_655 . 116.2(2)
C21 C10 C11 2_655 . 120.5(2)
C9 C10 C11 . . 123.3(2)
C13 C11 C14 . . 107.6(3)
C13 C11 C12 . . 108.7(3)
C14 C11 C12 . . 109.1(3)
C13 C11 C10 . . 112.6(2)
C14 C11 C10 . . 109.7(3)
C12 C11 C10 . . 109.1(2)
C11 C12 H12A . . 109.5
C11 C12 H12B . . 109.5
H12A C12 H12B . . 109.5
C11 C12 H12C . . 109.5
H12A C12 H12C . . 109.5
H12B C12 H12C . . 109.5
C11 C13 H13A . . 109.5
C11 C13 H13B . . 109.5
H13A C13 H13B . . 109.5
C11 C13 H13C . . 109.5
H13A C13 H13C . . 109.5
H13B C13 H13C . . 109.5
C11 C14 H14A . . 109.5
C11 C14 H14B . . 109.5
H14A C14 H14B . . 109.5
C11 C14 H14C . . 109.5
H14A C14 H14C . . 109.5
H14B C14 H14C . . 109.5
O2 C15 O1 . . 123.5(3)
O2 C15 C16 . . 127.3(3)
O1 C15 C16 . . 109.1(3)
C17 C16 C15 . . 122.0(5)
C17 C16 H16 . . 119.0
C15 C16 H16 . . 119.0
C16 C17 H17A . . 120.0
C16 C17 H17B . . 120.0
H17A C17 H17B . . 120.0
C3 C18 C19 . . 116.4(2)
C3 C18 H18A . . 108.2
C19 C18 H18A . . 108.2
C3 C18 H18B . . 108.2
C19 C18 H18B . . 108.2
H18A C18 H18B . . 107.3
C21 C19 C20 . . 117.4(2)
C21 C19 C18 . . 120.3(2)
C20 C19 C18 . . 122.2(2)
O3 C20 C8 . 2_655 118.4(2)
O3 C20 C19 . . 120.3(2)
C8 C20 C19 2_655 . 121.3(2)
C19 C21 C10 . 2_655 123.8(2)
C19 C21 H21 . . 118.1
C10 C21 H21 2_655 . 118.1
C44A C22 C99A . . 110.4(4)
C44A C22 C99B . . 133.9(7)
C99A C22 C99B . . 47.6(9)
C44A C22 C88B . . 58.7(9)
C99A C22 C88B . . 143.5(7)
C99B C22 C88B . . 111.7(13)
C44A C22 C1 . . 112.3(3)
C99A C22 C1 . . 108.2(3)
C99B C22 C1 . . 113.3(7)
C88B C22 C1 . . 108.0(6)
C44A C22 C88A . . 107.1(4)
C99A C22 C88A . . 108.8(4)
C99B C22 C88A . . 62.7(10)
C88B C22 C88A . . 53.0(10)
C1 C22 C88A . . 109.9(3)
C44A C22 C44B . . 49.5(8)
C99A C22 C44B . . 64.4(8)
C99B C22 C44B . . 106.6(11)
C88B C22 C44B . . 106.6(12)
C1 C22 C44B . . 110.5(6)
C88A C22 C44B . . 138.9(7)
C15 O1 C4 . . 119.5(2)
C20 O3 H3 . . 109.5
C22 C88A H88A . . 109.5
C22 C88A H88B . . 109.5
C22 C88A H88C . . 109.5
C22 C99A H99A . . 109.5
C22 C99A H99B . . 109.5
C22 C99A H99C . . 109.5
C22 C44A H44A . . 109.5
C22 C44A H44B . . 109.5
C22 C44A H44C . . 109.5
C22 C44B H44D . . 109.5
C22 C44B H44E . . 109.5
H44D C44B H44E . . 109.5
C22 C44B H44F . . 109.5
H44D C44B H44F . . 109.5
H44E C44B H44F . . 109.5
C22 C88B H88D . . 109.5
C22 C88B H88E . . 109.5
H88D C88B H88E . . 109.5
C22 C88B H88F . . 109.5
H88D C88B H88F . . 109.5
H88E C88B H88F . . 109.5
C22 C99B H99D . . 109.5
C22 C99B H99E . . 109.5
H99D C99B H99E . . 109.5
C22 C99B H99F . . 109.5
H99D C99B H99F . . 109.5
H99E C99B H99F . . 109.5

loop_
_geom_bond_atom_site_label_1
_geom_bond_atom_site_label_2
_geom_bond_site_symmetry_2
_geom_bond_distance
_geom_bond_publ_flag
C1 C6 . 1.382(4) ?
C1 C2 . 1.389(4) ?
C1 C22 . 1.533(4) ?
C2 C3 . 1.395(4) ?
C2 H2 . 0.9300 ?
C3 C4 . 1.389(4) ?
C3 C18 . 1.508(4) ?
C4 C5 . 1.388(4) ?
C4 O1 . 1.409(3) n
C5 C6 . 1.393(4) ?
C5 C7 . 1.506(4) ?
C6 H6 . 0.9300 ?
C7 C8 . 1.518(4) ?
C7 H7A . 0.9700 ?
C7 H7B . 0.9700 ?
C8 C9 . 1.378(4) ?
C8 C20 2_655 1.388(4) ?
C9 C10 . 1.392(4) ?
C9 H9 . 0.9300 ?
C10 C21 2_655 1.383(4) ?
C10 C11 . 1.534(4) ?
C11 C13 . 1.518(4) ?
C11 C14 . 1.531(5) ?
C11 C12 . 1.531(4) ?
C12 H12A . 0.9600 ?
C12 H12B . 0.9600 ?
C12 H12C . 0.9600 ?
C13 H13A . 0.9600 ?
C13 H13B . 0.9600 ?
C13 H13C . 0.9600 ?
C14 H14A . 0.9600 ?
C14 H14B . 0.9600 ?
C14 H14C . 0.9600 ?
C15 O2 . 1.195(3) n
C15 O1 . 1.340(4) n
C15 C16 . 1.478(5) ?
C16 C17 . 1.250(6) ?
C16 H16 . 0.9300 ?
C17 H17A . 0.9300 ?
C17 H17B . 0.9300 ?
C18 C19 . 1.513(4) ?
C18 H18A . 0.9700 ?
C18 H18B . 0.9700 ?
C19 C21 . 1.380(4) ?
C19 C20 . 1.394(3) ?
C20 O3 . 1.380(3) ?
C20 C8 2_655 1.388(4) ?
C21 C10 2_655 1.383(4) ?
C21 H21 . 0.9300 ?
C22 C44A . 1.502(5) ?
C22 C99A . 1.509(5) ?
C22 C99B . 1.522(13) ?
C22 C88B . 1.523(12) ?
C22 C88A . 1.535(5) ?
C22 C44B . 1.558(12) ?
O3 H3 . 0.8200 ?
C88A H88A . 0.9600 ?
C88A H88B . 0.9600 ?
C88A H88C . 0.9600 ?
C99A H99A . 0.9600 ?
C99A H99B . 0.9600 ?
C99A H99C . 0.9600 ?
C44A H44A . 0.9600 ?
C44A H44B . 0.9600 ?
C44A H44C . 0.9600 ?
C44B H44D . 0.9600 ?
C44B H44E . 0.9600 ?
C44B H44F . 0.9600 ?
C88B H88D . 0.9600 ?
C88B H88E . 0.9600 ?
C88B H88F . 0.9600 ?
C99B H99D . 0.9600 ?
C99B H99E . 0.9600 ?
C99B H99F . 0.9600 ?

loop_
_geom_torsion_atom_site_label_1
_geom_torsion_atom_site_label_2
_geom_torsion_atom_site_label_3
_geom_torsion_atom_site_label_4
_geom_torsion_site_symmetry_1
_geom_torsion_site_symmetry_4
_geom_torsion
C6 C1 C2 C3 . . 1.4(4)
C22 C1 C2 C3 . . -176.0(2)
C1 C2 C3 C4 . . -1.4(4)
C1 C2 C3 C18 . . 176.7(2)
C2 C3 C4 C5 . . 1.1(4)
C18 C3 C4 C5 . . -176.9(2)
C2 C3 C4 O1 . . 175.4(2)
C18 C3 C4 O1 . . -2.6(3)
C3 C4 C5 C6 . . -0.8(4)
O1 C4 C5 C6 . . -174.9(2)
C3 C4 C5 C7 . . 177.7(2)
O1 C4 C5 C7 . . 3.5(4)
C2 C1 C6 C5 . . -1.1(4)
C22 C1 C6 C5 . . 176.3(2)
C4 C5 C6 C1 . . 0.8(4)
C7 C5 C6 C1 . . -177.7(2)
C4 C5 C7 C8 . . -52.3(4)
C6 C5 C7 C8 . . 126.1(3)
C5 C7 C8 C9 . . 125.0(3)
C5 C7 C8 C20 . 2_655 -55.7(4)
C20 C8 C9 C10 2_655 . 1.5(4)
C7 C8 C9 C10 . . -179.2(3)
C8 C9 C10 C21 . 2_655 0.2(4)
C8 C9 C10 C11 . . -178.7(3)
C21 C10 C11 C13 2_655 . -179.1(3)
C9 C10 C11 C13 . . -0.3(4)
C21 C10 C11 C14 2_655 . 61.0(4)
C9 C10 C11 C14 . . -120.1(3)
C21 C10 C11 C12 2_655 . -58.4(4)
C9 C10 C11 C12 . . 120.5(3)
O2 C15 C16 C17 . . 5.0(6)
O1 C15 C16 C17 . . -177.2(4)
C4 C3 C18 C19 . . 62.2(3)
C2 C3 C18 C19 . . -115.7(3)
C3 C18 C19 C21 . . -133.9(3)
C3 C18 C19 C20 . . 48.3(4)
C21 C19 C20 O3 . . -177.1(3)
C18 C19 C20 O3 . . 0.8(4)
C21 C19 C20 C8 . 2_655 1.1(4)
C18 C19 C20 C8 . 2_655 179.0(3)
C20 C19 C21 C10 . 2_655 0.7(4)
C18 C19 C21 C10 . 2_655 -177.2(3)
C6 C1 C22 C44A . . 22.8(5)
C2 C1 C22 C44A . . -159.9(4)
C6 C1 C22 C99A . . -99.3(5)
C2 C1 C22 C99A . . 78.0(5)
C6 C1 C22 C99B . . -150.1(12)
C2 C1 C22 C99B . . 27.2(12)
C6 C1 C22 C88B . . 85.7(12)
C2 C1 C22 C88B . . -97.0(12)
C6 C1 C22 C88A . . 142.0(4)
C2 C1 C22 C88A . . -40.7(4)
C6 C1 C22 C44B . . -30.6(10)
C2 C1 C22 C44B . . 146.7(10)
O2 C15 O1 C4 . . -1.5(5)
C16 C15 O1 C4 . . -179.5(3)
C5 C4 O1 C15 . . -83.6(3)
C3 C4 O1 C15 . . 101.9(3)
